data_2223888
loop_
_publ_author_name
'Hosseinian, Akram'
'Mahjoub, Ali Reza'

_publ_section_title
;
 2,2'-Diamino-5,5'-dimethyl-4,4'-bi-1,3-thiazolium
 tetrachloridozincate(II)
;
_journal_coeditor_code LH2898
_journal_issue 11
_journal_name_full 'Acta Crystallographica Section E'
_journal_page_first m1456
_journal_paper_doi 10.1107/S1600536809042007
_journal_volume 65
_journal_year 2009
_chemical_formula_iupac '(C8 H12 N4 S2) [Zn Cl4]'
_chemical_formula_moiety 'C8 H12 N4 S2 2+, Cl4 Zn 2-'
_chemical_formula_sum 'C8 H12 Cl4 N4 S2 Zn'
_chemical_formula_weight 435.51
_chemical_name_systematic
;
2,2'-Diamino-5,5'-dimethyl-4,4'-bi-1,3-thiazolium tetrachloridozincate(II)
;
_space_group_IT_number 2
_symmetry_cell_setting triclinic
_symmetry_space_group_name_Hall '-P 1'
_symmetry_space_group_name_H-M 'P -1'
_atom_sites_solution_hydrogens mixed
_atom_sites_solution_primary direct
_atom_sites_solution_secondary difmap
_audit_creation_method SHELXL-97
_cell_angle_alpha 65.754(5)
_cell_angle_beta 89.126(5)
_cell_angle_gamma 62.496(5)
_cell_formula_units_Z 2
_cell_length_a 8.9149(6)
_cell_length_b 9.6487(7)
_cell_length_c 11.7361(8)
_cell_measurement_reflns_used 5086
_cell_measurement_temperature 120(2)
_cell_measurement_theta_max 28.0
_cell_measurement_theta_min 2.5
_cell_volume 797.22(12)
_computing_cell_refinement 'SAINT-Plus (Bruker, 1998)'
_computing_data_collection 'SMART (Bruker, 1998)'
_computing_data_reduction 'SAINT-Plus (Bruker, 1998)'
_computing_molecular_graphics 'SHELXTL (Sheldrick, 2008)'
_computing_publication_material 'SHELXTL (Sheldrick, 2008)'
_computing_structure_refinement 'SHELXTL (Sheldrick, 2008)'
_computing_structure_solution 'SHELXTL (Sheldrick, 2008)'
_diffrn_ambient_temperature 120(2)
_diffrn_measured_fraction_theta_full 0.976
_diffrn_measured_fraction_theta_max 0.966
_diffrn_measurement_device_type 'Bruker SMART 1000 CCD area-detector'
_diffrn_measurement_method '\f and \w scans'
_diffrn_radiation_monochromator graphite
_diffrn_radiation_source 'normal-focus sealed tube'
_diffrn_radiation_type MoK\a
_diffrn_radiation_wavelength 0.71073
_diffrn_reflns_av_R_equivalents 0.0217
_diffrn_reflns_av_sigmaI/netI 0.0320
_diffrn_reflns_limit_h_max 11
_diffrn_reflns_limit_h_min -11
_diffrn_reflns_limit_k_max 12
_diffrn_reflns_limit_k_min -12
_diffrn_reflns_limit_l_max 15
_diffrn_reflns_limit_l_min -15
_diffrn_reflns_number 6168
_diffrn_reflns_theta_full 27.03
_diffrn_reflns_theta_max 27.03
_diffrn_reflns_theta_min 1.95
_exptl_absorpt_coefficient_mu 2.462
_exptl_absorpt_correction_T_max 0.535
_exptl_absorpt_correction_T_min 0.484
_exptl_absorpt_correction_type multi-scan
_exptl_absorpt_process_details '(SADABS; Sheldrick, 1996)'
_exptl_crystal_colour yellow
_exptl_crystal_density_diffrn 1.814
_exptl_crystal_density_method 'not measured'
_exptl_crystal_description prism
_exptl_crystal_F_000 436
_exptl_crystal_size_max 0.30
_exptl_crystal_size_mid 0.30
_exptl_crystal_size_min 0.25
_refine_diff_density_max 0.661
_refine_diff_density_min -0.819
_refine_ls_extinction_coef 0.0179(16)
_refine_ls_extinction_expression Fc^*^=kFc[1+0.001xFc^2^\l^3^/sin(2\q)]^-1/4^
_refine_ls_extinction_method SHELXL
_refine_ls_goodness_of_fit_ref 1.048
_refine_ls_hydrogen_treatment constr
_refine_ls_matrix_type full
_refine_ls_number_parameters 173
_refine_ls_number_reflns 3368
_refine_ls_number_restraints 0
_refine_ls_restrained_S_all 1.048
_refine_ls_R_factor_all 0.0308
_refine_ls_R_factor_gt 0.0294
_refine_ls_shift/su_max 0.000
_refine_ls_shift/su_mean 0.000
_refine_ls_structure_factor_coef Fsqd
_refine_ls_weighting_details 'calc w=1/[\s^2^(Fo^2^)+(0.0400P)^2^+1.0000P] where P=(Fo^2^+2Fc^2^)/3'
_refine_ls_weighting_scheme calc
_refine_ls_wR_factor_gt 0.0760
_refine_ls_wR_factor_ref 0.0770
_reflns_number_gt 3152
_reflns_number_total 3368
_reflns_threshold_expression I>2\s(I)
_cod_data_source_file lh2898.cif
_cod_data_source_block I
_cod_depositor_comments
;
The following automatic conversions were performed:
'_symmetry_cell_setting' value 'Triclinic' changed to 'triclinic'
according to '/home/saulius/struct/CIF-dictionaries/cif_core.dic'
dictionary named 'cif_core.dic' version 2.4.1 from 2010-06-29.

Automatic conversion script
Id: cif_fix_enum 1527 2010-12-29 10:47:43Z saulius 

The following automatic conversions were performed:

'_symmetry_cell_setting' value 'Triclinic' changed to 'triclinic'
according to /home/saulius/struct/CIF-dictionaries/cif_core.dic
dictionary named 'cif_core.dic' version 2.4.1 from 2010-06-29.

Automatic conversion script
Id: cif_fix_values 1715 2011-07-08 13:25:40Z adriana 
;
_cod_database_code 2223888
_cod_database_fobs_code 2223888

loop_
_symmetry_equiv_pos_as_xyz
'x, y, z'
'-x, -y, -z'

loop_
_atom_site_type_symbol
_atom_site_label
_atom_site_fract_x
_atom_site_fract_y
_atom_site_fract_z
_atom_site_U_iso_or_equiv
_atom_site_adp_type
_atom_site_calc_flag
_atom_site_refinement_flags
_atom_site_occupancy
_atom_site_disorder_assembly
_atom_site_disorder_group
Zn Zn1 0.77593(3) 0.86751(3) 0.75845(2) 0.00894(10) Uani d . 1 . .
Cl Cl1 0.97516(7) 0.91131(8) 0.83034(6) 0.01767(14) Uani d . 1 . .
Cl Cl2 0.74022(9) 0.66200(8) 0.92201(5) 0.01983(15) Uani d . 1 . .
Cl Cl3 0.86565(9) 0.76054(8) 0.61574(5) 0.02216(15) Uani d . 1 . .
Cl Cl4 0.51769(7) 1.12209(8) 0.66076(6) 0.02434(16) Uani d . 1 . .
S S1 -0.09151(6) 0.72895(7) 0.35203(5) 0.00929(13) Uani d . 1 . .
S S2 0.63717(7) 0.43870(7) 0.16847(5) 0.01112(13) Uani d . 1 . .
N N1 0.0383(2) 0.6517(3) 0.17917(18) 0.0122(4) Uani d . 1 . .
H H1A 0.0506 0.6334 0.1118 0.015 Uiso d . 1 . .
N N2 0.4708(3) 0.3426(3) 0.33075(19) 0.0131(4) Uani d . 1 . .
H H2A 0.4395 0.2785 0.3941 0.016 Uiso d . 1 . .
N N3 -0.2658(3) 0.7787(3) 0.1413(2) 0.0169(4) Uani d . 1 . .
H H3A -0.3569 0.8179 0.1731 0.020 Uiso d . 1 . .
H H3B -0.2635 0.7475 0.0846 0.020 Uiso d . 1 . .
N N4 0.7579(3) 0.1184(3) 0.3653(2) 0.0194(4) Uani d . 1 . .
H H4A 0.8469 0.0961 0.3298 0.023 Uiso d . 1 . .
H H4B 0.7476 0.0411 0.4354 0.023 Uiso d . 1 . .
C C1 -0.1143(3) 0.7216(3) 0.2097(2) 0.0111(4) Uani d . 1 . .
C C2 0.1792(3) 0.6012(3) 0.2685(2) 0.0106(4) Uani d . 1 . .
C C3 0.1324(3) 0.6365(3) 0.3667(2) 0.0101(4) Uani d . 1 . .
C C4 0.6262(3) 0.2791(3) 0.3020(2) 0.0118(4) Uani d . 1 . .
C C5 0.3552(3) 0.5195(3) 0.2475(2) 0.0111(4) Uani d . 1 . .
C C6 0.4236(3) 0.5932(3) 0.1553(2) 0.0099(4) Uani d . 1 . .
C C7 0.2430(3) 0.6131(3) 0.4750(2) 0.0159(5) Uani d . 1 . .
H H7A 0.3644 0.5591 0.4682 0.024 Uiso calc R 1 . .
H H7B 0.2304 0.5370 0.5564 0.024 Uiso calc R 1 . .
H H7C 0.2066 0.7276 0.4715 0.024 Uiso calc R 1 . .
C C8 0.3418(3) 0.7794(3) 0.0535(2) 0.0145(5) Uani d . 1 . .
H H8A 0.2226 0.8453 0.0610 0.022 Uiso calc R 1 . .
H H8B 0.3411 0.7821 -0.0309 0.022 Uiso calc R 1 . .
H H8C 0.4081 0.8325 0.0638 0.022 Uiso calc R 1 . .

loop_
_atom_site_aniso_label
_atom_site_aniso_U_11
_atom_site_aniso_U_22
_atom_site_aniso_U_33
_atom_site_aniso_U_12
_atom_site_aniso_U_13
_atom_site_aniso_U_23
Zn1 0.01114(14) 0.00947(15) 0.00651(15) -0.00633(11) 0.00174(10) -0.00251(11)
Cl1 0.0133(3) 0.0225(3) 0.0240(3) -0.0108(2) 0.0033(2) -0.0142(3)
Cl2 0.0385(3) 0.0201(3) 0.0117(3) -0.0224(3) 0.0131(2) -0.0079(2)
Cl3 0.0459(4) 0.0147(3) 0.0096(3) -0.0169(3) 0.0118(3) -0.0070(2)
Cl4 0.0107(3) 0.0210(3) 0.0218(3) -0.0008(2) 0.0008(2) -0.0011(2)
S1 0.0094(2) 0.0116(3) 0.0101(3) -0.0057(2) 0.00321(19) -0.0072(2)
S2 0.0108(2) 0.0074(3) 0.0111(3) -0.0043(2) 0.00468(19) -0.0010(2)
N1 0.0165(9) 0.0154(10) 0.0116(9) -0.0103(8) 0.0072(7) -0.0096(8)
N2 0.0187(9) 0.0095(9) 0.0126(9) -0.0087(8) 0.0098(8) -0.0047(8)
N3 0.0162(9) 0.0258(11) 0.0145(10) -0.0111(8) 0.0032(8) -0.0134(9)
N4 0.0217(10) 0.0070(9) 0.0184(10) -0.0043(8) 0.0096(8) -0.0001(8)
C1 0.0161(10) 0.0096(10) 0.0106(10) -0.0081(9) 0.0045(8) -0.0052(8)
C2 0.0124(10) 0.0098(10) 0.0135(11) -0.0081(8) 0.0058(8) -0.0059(9)
C3 0.0107(9) 0.0075(10) 0.0143(11) -0.0058(8) 0.0029(8) -0.0054(8)
C4 0.0168(10) 0.0091(10) 0.0110(10) -0.0076(9) 0.0059(8) -0.0047(9)
C5 0.0128(10) 0.0099(10) 0.0150(11) -0.0072(8) 0.0056(8) -0.0077(9)
C6 0.0101(9) 0.0085(10) 0.0116(10) -0.0044(8) 0.0018(8) -0.0053(9)
C7 0.0121(10) 0.0199(12) 0.0187(12) -0.0077(9) 0.0019(9) -0.0116(10)
C8 0.0125(10) 0.0106(11) 0.0130(11) -0.0035(9) 0.0001(9) -0.0016(9)

loop_
_atom_type_symbol
_atom_type_description
_atom_type_scat_dispersion_real
_atom_type_scat_dispersion_imag
_atom_type_scat_source
C C 0.0033 0.0016 'International Tables Vol C Tables 4.2.6.8 and 6.1.1.4'
H H 0.0000 0.0000 'International Tables Vol C Tables 4.2.6.8 and 6.1.1.4'
N N 0.0061 0.0033 'International Tables Vol C Tables 4.2.6.8 and 6.1.1.4'
S S 0.1246 0.1234 'International Tables Vol C Tables 4.2.6.8 and 6.1.1.4'
Cl Cl 0.1484 0.1585 'International Tables Vol C Tables 4.2.6.8 and 6.1.1.4'
Zn Zn 0.2839 1.4301 'International Tables Vol C Tables 4.2.6.8 and 6.1.1.4'

loop_
_geom_angle_atom_site_label_1
_geom_angle_atom_site_label_2
_geom_angle_atom_site_label_3
_geom_angle_site_symmetry_1
_geom_angle_site_symmetry_3
_geom_angle
_geom_angle_publ_flag
Cl1 Zn1 Cl3 . . 110.69(3) y
Cl1 Zn1 Cl2 . . 110.34(2) y
Cl3 Zn1 Cl2 . . 106.06(2) y
Cl1 Zn1 Cl4 . . 111.25(3) y
Cl3 Zn1 Cl4 . . 108.19(3) y
Cl2 Zn1 Cl4 . . 110.16(3) y
C1 S1 C3 . . 91.07(10) ?
C4 S2 C6 . . 91.00(11) ?
C1 N1 C2 . . 114.04(18) ?
C1 N1 H1A . . 123.1 ?
C2 N1 H1A . . 122.8 ?
C4 N2 C5 . . 114.14(18) ?
C4 N2 H2A . . 123.8 ?
C5 N2 H2A . . 121.9 ?
C1 N3 H3A . . 117.0 ?
C1 N3 H3B . . 116.7 ?
H3A N3 H3B . . 123.6 ?
C4 N4 H4A . . 114.3 ?
C4 N4 H4B . . 119.7 ?
H4A N4 H4B . . 125.8 ?
N3 C1 N1 . . 125.5(2) ?
N3 C1 S1 . . 123.29(17) ?
N1 C1 S1 . . 111.22(16) ?
C3 C2 N1 . . 113.22(18) ?
C3 C2 C5 . . 127.2(2) ?
N1 C2 C5 . . 119.60(19) ?
C2 C3 C7 . . 128.8(2) ?
C2 C3 S1 . . 110.42(16) ?
C7 C3 S1 . . 120.71(16) ?
N4 C4 N2 . . 126.2(2) ?
N4 C4 S2 . . 122.76(17) ?
N2 C4 S2 . . 110.99(17) ?
C6 C5 N2 . . 113.51(19) ?
C6 C5 C2 . . 127.9(2) ?
N2 C5 C2 . . 118.63(19) ?
C5 C6 C8 . . 128.4(2) ?
C5 C6 S2 . . 110.35(17) ?
C8 C6 S2 . . 121.27(16) ?
C3 C7 H7A . . 109.5 ?
C3 C7 H7B . . 109.5 ?
H7A C7 H7B . . 109.5 ?
C3 C7 H7C . . 109.5 ?
H7A C7 H7C . . 109.5 ?
H7B C7 H7C . . 109.5 ?
C6 C8 H8A . . 109.5 ?
C6 C8 H8B . . 109.5 ?
H8A C8 H8B . . 109.5 ?
C6 C8 H8C . . 109.5 ?
H8A C8 H8C . . 109.5 ?
H8B C8 H8C . . 109.5 ?

loop_
_geom_bond_atom_site_label_1
_geom_bond_atom_site_label_2
_geom_bond_site_symmetry_2
_geom_bond_distance
_geom_bond_publ_flag
Zn1 Cl1 . 2.2531(6) y
Zn1 Cl3 . 2.2642(6) y
Zn1 Cl2 . 2.2707(6) y
Zn1 Cl4 . 2.2788(6) y
S1 C1 . 1.720(2) ?
S1 C3 . 1.746(2) ?
S2 C4 . 1.729(2) ?
S2 C6 . 1.752(2) ?
N1 C1 . 1.330(3) ?
N1 C2 . 1.403(3) ?
N1 H1A . 0.8730 ?
N2 C4 . 1.334(3) ?
N2 C5 . 1.402(3) ?
N2 H2A . 0.8877 ?
N3 C1 . 1.324(3) ?
N3 H3A . 0.8747 ?
N3 H3B . 0.8322 ?
N4 C4 . 1.317(3) ?
N4 H4A . 0.8693 ?
N4 H4B . 0.8932 ?
C2 C3 . 1.340(3) ?
C2 C5 . 1.466(3) ?
C3 C7 . 1.495(3) ?
C5 C6 . 1.340(3) ?
C6 C8 . 1.497(3) ?
C7 H7A . 0.9800 ?
C7 H7B . 0.9800 ?
C7 H7C . 0.9800 ?
C8 H8A . 0.9800 ?
C8 H8B . 0.9800 ?
C8 H8C . 0.9800 ?

loop_
_geom_hbond_atom_site_label_D
_geom_hbond_atom_site_label_H
_geom_hbond_atom_site_label_A
_geom_hbond_site_symmetry_A
_geom_hbond_distance_DH
_geom_hbond_distance_HA
_geom_hbond_distance_DA
_geom_hbond_angle_DHA
_geom_hbond_publ_flag
N1 H1A Cl2 2_666 0.87 2.78 3.440(3) 133 y
N2 H2A Cl4 1_545 0.89 2.79 3.487(2) 137 y
N3 H3A Cl4 2_576 0.87 2.50 3.322(3) 156 y
N3 H3B Cl2 1_454 0.83 2.36 3.196(3) 179 y
N4 H4A Cl1 2_766 0.87 2.44 3.280(3) 162 y
N4 H4B Cl3 1_545 0.89 2.38 3.189(2) 151 y

loop_
_geom_torsion_atom_site_label_1
_geom_torsion_atom_site_label_2
_geom_torsion_atom_site_label_3
_geom_torsion_atom_site_label_4
_geom_torsion_site_symmetry_1
_geom_torsion_site_symmetry_2
_geom_torsion_site_symmetry_3
_geom_torsion_site_symmetry_4
_geom_torsion
_geom_torsion_publ_flag
C2 N1 C1 N3 . . . . -179.8(2) ?
C2 N1 C1 S1 . . . . 0.0(2) ?
C3 S1 C1 N3 . . . . -179.3(2) ?
C3 S1 C1 N1 . . . . 0.85(17) ?
C1 N1 C2 C3 . . . . -1.2(3) ?
C1 N1 C2 C5 . . . . 179.0(2) ?
N1 C2 C3 C7 . . . . -175.7(2) ?
C5 C2 C3 C7 . . . . 4.1(4) ?
N1 C2 C3 S1 . . . . 1.8(2) ?
C5 C2 C3 S1 . . . . -178.40(18) ?
C1 S1 C3 C2 . . . . -1.52(18) ?
C1 S1 C3 C7 . . . . 176.21(19) ?
C5 N2 C4 N4 . . . . 179.3(2) ?
C5 N2 C4 S2 . . . . 0.2(2) ?
C6 S2 C4 N4 . . . . -178.7(2) ?
C6 S2 C4 N2 . . . . 0.43(18) ?
C4 N2 C5 C6 . . . . -1.1(3) ?
C4 N2 C5 C2 . . . . 178.5(2) ?
C3 C2 C5 C6 . . . . -112.4(3) ?
N1 C2 C5 C6 . . . . 67.4(3) ?
C3 C2 C5 N2 . . . . 68.0(3) ?
N1 C2 C5 N2 . . . . -112.2(2) ?
N2 C5 C6 C8 . . . . -177.4(2) ?
C2 C5 C6 C8 . . . . 3.0(4) ?
N2 C5 C6 S2 . . . . 1.3(2) ?
C2 C5 C6 S2 . . . . -178.20(18) ?
C4 S2 C6 C5 . . . . -1.01(17) ?
C4 S2 C6 C8 . . . . 177.88(18) ?
